data_1561520
loop_
_publ_author_name
'Sun, Yayong'
'Zhao, Siwei'
'Ma, Haoran'
'Han, Yi'
'Liu, Kang'
'Wang, Lei'

_publ_section_title
;
 Positional isomerism-driven two 3D pillar-layered metal-organic
 frameworks: Syntheses, topological structures and photoluminescence
 properties
;
_journal_name_full 'Journal of Solid State Chemistry'
_journal_page_first 284
_journal_page_last 290
_journal_paper_doi 10.1016/j.jssc.2016.04.001
_journal_volume 238
_journal_year 2016
_chemical_formula_moiety 'C27 H26 N4 O9 Zn2'
_chemical_formula_sum 'C27 H26 N4 O9 Zn2'
_chemical_formula_weight 681.30
_space_group_crystal_system triclinic
_space_group_IT_number 2
_space_group_name_Hall '-P 1'
_space_group_name_H-M_alt 'P -1'
_atom_sites_solution_hydrogens mixed
_atom_sites_solution_primary iterative
_cell_angle_alpha 87.194(4)
_cell_angle_beta 79.717(5)
_cell_angle_gamma 82.506(4)
_cell_formula_units_Z 2
_cell_length_a 9.1060(5)
_cell_length_b 11.6972(5)
_cell_length_c 13.3469(7)
_cell_measurement_reflns_used 4258
_cell_measurement_temperature 293(2)
_cell_measurement_theta_max 28.3230
_cell_measurement_theta_min 2.5080
_cell_volume 1386.38(12)
_computing_molecular_graphics
;
O. V. Dolomanov, L. J. Bourhis, R. J. Gildea, J. A. K. Howard and H. Puschmann,
OLEX2: a complete structure solution, refinement and analysis program.
J. Appl. Cryst. (2009). 42, 339-341.
;
_computing_publication_material
;
O. V. Dolomanov, L. J. Bourhis, R. J. Gildea, J. A. K. Howard and H. Puschmann,
OLEX2: a complete structure solution, refinement and analysis program.
J. Appl. Cryst. (2009). 42, 339-341.
;
_computing_structure_refinement
;
SHELX, G.M. Sheldrick, Acta Cryst.
(2008). A64, 112-122
;
_computing_structure_solution
'L.J. Bourhis, O.V. Dolomanov, R.J. Gildea, J.A.K. Howard, H. Puschmann, in preparation (2013)'
_diffrn_ambient_temperature 293(2)
_diffrn_measured_fraction_theta_full 0.999
_diffrn_measured_fraction_theta_max 0.999
_diffrn_measurement_device_type 'Xcalibur, Atlas, Gemini ultra'
_diffrn_measurement_method '\w scans'
_diffrn_radiation_monochromator graphite
_diffrn_radiation_type MoK\a
_diffrn_radiation_wavelength 0.71073
_diffrn_reflns_av_R_equivalents 0.0265
_diffrn_reflns_av_unetI/netI 0.0422
_diffrn_reflns_Laue_measured_fraction_full 0.976
_diffrn_reflns_Laue_measured_fraction_max 0.999
_diffrn_reflns_limit_h_max 10
_diffrn_reflns_limit_h_min -7
_diffrn_reflns_limit_k_max 13
_diffrn_reflns_limit_k_min -13
_diffrn_reflns_limit_l_max 15
_diffrn_reflns_limit_l_min -15
_diffrn_reflns_number 10147
_diffrn_reflns_point_group_measured_fraction_full 0.976
_diffrn_reflns_point_group_measured_fraction_max 0.999
_diffrn_reflns_theta_full 25.242
_diffrn_reflns_theta_max 25.000
_diffrn_reflns_theta_min 2.291
_exptl_absorpt_coefficient_mu 1.791
_exptl_absorpt_correction_T_max 0.0001
_exptl_absorpt_correction_T_min 0.0001
_exptl_absorpt_correction_type empirical
_exptl_absorpt_process_details SADABS
_exptl_crystal_colour colorless
_exptl_crystal_density_diffrn 1.632
_exptl_crystal_density_method 'not measured'
_exptl_crystal_description block
_exptl_crystal_F_000 696
_exptl_crystal_size_max 0.25
_exptl_crystal_size_mid 0.20
_exptl_crystal_size_min 0.18
_refine_diff_density_max 0.819
_refine_diff_density_min -0.308
_refine_diff_density_rms 0.065
_refine_ls_extinction_coef .
_refine_ls_extinction_method none
_refine_ls_goodness_of_fit_ref 1.026
_refine_ls_hydrogen_treatment mixed
_refine_ls_matrix_type full
_refine_ls_number_parameters 397
_refine_ls_number_reflns 4882
_refine_ls_number_restraints 0
_refine_ls_restrained_S_all 1.026
_refine_ls_R_factor_all 0.0480
_refine_ls_R_factor_gt 0.0351
_refine_ls_shift/su_max 0.001
_refine_ls_shift/su_mean 0.000
_refine_ls_structure_factor_coef Fsqd
_refine_ls_weighting_details
;
 w=1/[\s^2^(Fo^2^)+(0.0300P)^2^+1.0830P]
 where P=(Fo^2^+2Fc^2^)/3
;
_refine_ls_weighting_scheme calc
_refine_ls_wR_factor_gt 0.0745
_refine_ls_wR_factor_ref 0.0827
_reflns_Friedel_coverage 0.000
_reflns_Friedel_fraction_full .
_reflns_Friedel_fraction_max .
_reflns_number_gt 3975
_reflns_number_total 4882
_reflns_threshold_expression 'I > 2\s(I)'
_cod_data_source_file JSSC-2016-238-284.cif
_cod_data_source_block 1
_cod_database_code 1561520
_shelx_space_group_comment
;
The symmetry employed for this shelxl refinement is uniquely defined
by the following loop, which should always be used as a source of
symmetry information in preference to the above space-group names.
They are only intended as comments.
;
_olex2_refinement_description
;
1. Fixed Uiso
 At 1.2 times of:
  All C(H) groups, All C(H,H) groups
 At 1.5 times of:
  All C(H,H,H) groups
2.a Secondary CH2 refined with riding coordinates:
 C15(H15A,H15B), C8(H8A,H8B), C23(H23A,H23B)
2.b Aromatic/amide H refined with riding coordinates:
 C3(H3), C7(H7), C12(H12), C16(H16), C24(H24), C18(H18), C25(H25), C20(H20),
 C13(H13), C22(H22)
2.c Idealised Me refined as rotating group:
 C19(H19A,H19B,H19C), C27(H27A,H27B,H27C)
;

loop_
_space_group_symop_operation_xyz
'x, y, z'
'-x, -y, -z'

loop_
_atom_site_label
_atom_site_type_symbol
_atom_site_fract_x
_atom_site_fract_y
_atom_site_fract_z
_atom_site_U_iso_or_equiv
_atom_site_adp_type
_atom_site_occupancy
_atom_site_site_symmetry_order
_atom_site_calc_flag
_atom_site_refinement_flags_posn
_atom_site_refinement_flags_adp
_atom_site_refinement_flags_occupancy
_atom_site_disorder_assembly
_atom_site_disorder_group
Zn1 Zn 0.42097(4) -0.13792(3) 0.80930(3) 0.03064(11) Uani 1 1 d . . . . .
Zn2 Zn 0.12586(4) 0.01031(3) 0.74852(3) 0.03141(11) Uani 1 1 d . . . . .
O1 O 0.2946(3) 0.10235(18) 0.69111(18) 0.0414(6) Uani 1 1 d . . . . .
O5 O 0.4897(3) 0.77274(18) 0.68579(18) 0.0457(6) Uani 1 1 d . . . . .
O2 O 0.4893(2) 0.01598(17) 0.75696(18) 0.0392(6) Uani 1 1 d . . . . .
O9 O 0.2093(3) -0.0913(2) 0.8459(2) 0.0399(6) Uani 1 1 d . . . . .
O7 O 0.9671(3) 0.1439(2) 0.7722(2) 0.0572(7) Uani 1 1 d . . . . .
O4 O 0.3551(3) 0.6471(2) 0.77508(19) 0.0551(7) Uani 1 1 d . . . . .
O8 O 0.9326(4) 0.0926(3) 0.9344(2) 0.0822(10) Uani 1 1 d . . . . .
N3 N 0.0111(4) -0.1840(2) 0.5296(2) 0.0430(7) Uani 1 1 d . . . . .
N2 N 0.7052(3) -0.2400(2) 1.0191(2) 0.0373(7) Uani 1 1 d . . . . .
N1 N 0.5611(3) -0.1678(2) 0.9111(2) 0.0349(6) Uani 1 1 d . . . . .
N4 N 0.0984(3) -0.0773(2) 0.6294(2) 0.0359(6) Uani 1 1 d . . . . .
O3 O 0.4055(3) 0.50170(16) 0.61180(17) 0.0407(6) Uani 1 1 d . . . . .
O6 O 0.7709(3) 0.34607(18) 0.8121(2) 0.0451(6) Uani 1 1 d . . . . .
C3 C 0.4217(3) 0.3075(2) 0.6620(2) 0.0286(7) Uani 1 1 d . . . . .
H3 H 0.3421 0.3009 0.6285 0.034 Uiso 1 1 calc R U . . .
C7 C 0.6042(3) 0.2216(2) 0.7626(2) 0.0281(7) Uani 1 1 d . . . . .
H7 H 0.6471 0.1576 0.7960 0.034 Uiso 1 1 calc R U . . .
C4 C 0.4776(4) 0.4129(2) 0.6614(2) 0.0311(7) Uani 1 1 d . . . . .
C17 C 0.8892(3) -0.4132(3) 1.0408(2) 0.0316(7) Uani 1 1 d . . . . .
C6 C 0.6578(3) 0.3270(2) 0.7616(2) 0.0303(7) Uani 1 1 d . . . . .
C9 C 0.4311(4) 0.6787(3) 0.6966(3) 0.0361(8) Uani 1 1 d . . . . .
C15 C 0.7721(4) -0.3199(3) 1.0904(3) 0.0432(9) Uani 1 1 d . . . . .
H15A H 0.6927 -0.3561 1.1336 0.052 Uiso 1 1 calc R U . . .
H15B H 0.8181 -0.2764 1.1338 0.052 Uiso 1 1 calc R U . . .
C14 C 0.6046(4) -0.2614(3) 0.9624(2) 0.0346(7) Uani 1 1 d . . . . .
C21 C -0.0371(4) -0.3810(3) 0.4936(3) 0.0471(9) Uani 1 1 d . . . . .
C12 C 0.6416(4) -0.0826(3) 0.9359(3) 0.0400(8) Uani 1 1 d . . . . .
H12 H 0.6344 -0.0070 0.9105 0.048 Uiso 1 1 calc R U . . .
C19 C 0.5545(4) -0.3755(3) 0.9595(3) 0.0496(9) Uani 1 1 d . . . . .
H19A H 0.6354 -0.4278 0.9246 0.074 Uiso 1 1 calc R U . . .
H19B H 0.4705 -0.3692 0.9243 0.074 Uiso 1 1 calc R U . . .
H19C H 0.5249 -0.4042 1.0278 0.074 Uiso 1 1 calc R U . . .
C16 C 0.9781(4) -0.3970(3) 0.9470(3) 0.0405(8) Uani 1 1 d . . . . .
H16 H 0.9642 -0.3276 0.9109 0.049 Uiso 1 1 calc R U . . .
C5 C 0.5966(4) 0.4222(3) 0.7105(3) 0.0328(7) Uani 1 1 d . . . . .
C1 C 0.4182(3) 0.1010(2) 0.7201(2) 0.0282(7) Uani 1 1 d . . . . .
C2 C 0.4843(3) 0.2134(2) 0.7122(2) 0.0261(7) Uani 1 1 d . . . . .
C26 C -0.0157(4) -0.1294(3) 0.6176(3) 0.0410(8) Uani 1 1 d . . . . .
C8 C 0.4645(4) 0.6091(2) 0.6008(2) 0.0400(8) Uani 1 1 d . . . . .
H8A H 0.4235 0.6546 0.5471 0.048 Uiso 1 1 calc R U . . .
H8B H 0.5727 0.5948 0.5794 0.048 Uiso 1 1 calc R U . . .
C24 C 0.1536(5) -0.1654(3) 0.4820(3) 0.0615(11) Uani 1 1 d . . . . .
H24 H 0.2031 -0.1930 0.4192 0.074 Uiso 1 1 calc R U . . .
C18 C 0.9121(4) -0.5162(3) 1.0932(3) 0.0390(8) Uani 1 1 d . . . . .
H18 H 0.8532 -0.5277 1.1564 0.047 Uiso 1 1 calc R U . . .
C25 C 0.2067(4) -0.1009(3) 0.5425(3) 0.0520(10) Uani 1 1 d . . . . .
H25 H 0.3009 -0.0754 0.5293 0.062 Uiso 1 1 calc R U . . .
C11 C 0.9096(4) 0.1587(3) 0.8629(3) 0.0413(8) Uani 1 1 d . . . . .
C20 C -0.0216(6) -0.4456(3) 0.4099(3) 0.0680(13) Uani 1 1 d . . . . .
H20 H -0.0352 -0.4103 0.3477 0.082 Uiso 1 1 calc R U . . .
C13 C 0.7299(4) -0.1261(3) 1.0011(3) 0.0438(9) Uani 1 1 d . . . . .
H13 H 0.7954 -0.0876 1.0291 0.053 Uiso 1 1 calc R U . . .
C22 C -0.0143(6) -0.4363(4) 0.5828(3) 0.0827(16) Uani 1 1 d . . . . .
H22 H -0.0233 -0.3930 0.6407 0.099 Uiso 1 1 calc R U . . .
C10 C 0.8034(4) 0.2668(3) 0.8907(3) 0.0407(9) Uani 1 1 d . . . . .
C23 C -0.0830(5) -0.2517(3) 0.4857(4) 0.0661(13) Uani 1 1 d . . . . .
H23A H -0.0791 -0.2291 0.4145 0.079 Uiso 1 1 calc R U . . .
H23B H -0.1863 -0.2341 0.5200 0.079 Uiso 1 1 calc R U . . .
C27 C -0.1560(5) -0.1264(4) 0.6919(4) 0.0815(15) Uani 1 1 d . . . . .
H27A H -0.2310 -0.0700 0.6700 0.122 Uiso 1 1 calc R U . . .
H27B H -0.1383 -0.1063 0.7572 0.122 Uiso 1 1 calc R U . . .
H27C H -0.1906 -0.2009 0.6970 0.122 Uiso 1 1 calc R U . . .
H5 H 0.630(3) 0.488(3) 0.715(2) 0.023(8) Uiso 1 1 d . . . . .
H10A H 0.707(4) 0.241(3) 0.930(2) 0.041(9) Uiso 1 1 d . . . . .
H10B H 0.845(4) 0.307(3) 0.931(3) 0.043(10) Uiso 1 1 d . . . . .
H9 H 0.176(5) -0.099(4) 0.894(3) 0.072(18) Uiso 1 1 d . . . . .

loop_
_atom_site_aniso_label
_atom_site_aniso_U_11
_atom_site_aniso_U_22
_atom_site_aniso_U_33
_atom_site_aniso_U_23
_atom_site_aniso_U_13
_atom_site_aniso_U_12
Zn1 0.0338(2) 0.01990(18) 0.0388(2) -0.00180(16) -0.01000(16) 0.00010(14)
Zn2 0.0298(2) 0.02586(19) 0.0407(2) -0.00478(16) -0.01126(16) -0.00249(15)
O1 0.0402(14) 0.0335(12) 0.0564(15) 0.0110(11) -0.0200(12) -0.0155(10)
O5 0.0562(16) 0.0310(12) 0.0511(15) -0.0114(11) -0.0055(12) -0.0115(11)
O2 0.0379(13) 0.0184(10) 0.0629(16) 0.0030(11) -0.0140(11) -0.0040(9)
O9 0.0380(14) 0.0442(15) 0.0344(15) 0.0018(12) -0.0045(12) 0.0031(11)
O7 0.0500(16) 0.0606(17) 0.0558(18) -0.0074(14) -0.0074(13) 0.0124(13)
O4 0.0706(19) 0.0478(15) 0.0421(15) -0.0056(12) 0.0062(13) -0.0107(13)
O8 0.080(2) 0.078(2) 0.074(2) 0.0234(18) -0.0109(17) 0.0296(17)
N3 0.062(2) 0.0273(14) 0.0459(18) -0.0040(13) -0.0238(16) -0.0075(13)
N2 0.0348(16) 0.0386(16) 0.0370(16) -0.0080(13) -0.0085(12) 0.0069(12)
N1 0.0342(15) 0.0289(14) 0.0409(16) -0.0040(12) -0.0089(12) 0.0029(11)
N4 0.0338(16) 0.0316(14) 0.0445(17) -0.0024(13) -0.0109(13) -0.0068(12)
O3 0.0666(16) 0.0183(11) 0.0434(14) 0.0038(10) -0.0266(12) -0.0068(10)
O6 0.0401(14) 0.0272(12) 0.0757(18) -0.0019(12) -0.0292(13) -0.0065(10)
C3 0.0374(18) 0.0235(15) 0.0263(16) -0.0039(13) -0.0086(13) -0.0042(13)
C7 0.0271(17) 0.0193(14) 0.0370(18) -0.0005(13) -0.0052(13) -0.0004(12)
C4 0.046(2) 0.0206(15) 0.0267(16) -0.0018(13) -0.0066(14) -0.0033(13)
C17 0.0296(17) 0.0366(18) 0.0283(17) -0.0036(14) -0.0083(14) 0.0028(14)
C6 0.0269(17) 0.0246(15) 0.0404(19) -0.0043(14) -0.0076(14) -0.0032(12)
C9 0.042(2) 0.0245(17) 0.042(2) -0.0020(15) -0.0134(16) 0.0010(14)
C15 0.043(2) 0.048(2) 0.036(2) -0.0085(17) -0.0138(16) 0.0124(16)
C14 0.0313(18) 0.0319(17) 0.0391(19) -0.0057(15) -0.0050(15) 0.0021(14)
C21 0.060(2) 0.0327(18) 0.057(2) -0.0074(18) -0.0290(19) -0.0068(17)
C12 0.047(2) 0.0269(17) 0.048(2) -0.0033(16) -0.0106(17) -0.0057(15)
C19 0.053(2) 0.0336(19) 0.064(3) -0.0007(18) -0.0136(19) -0.0089(17)
C16 0.048(2) 0.0335(18) 0.0358(19) 0.0058(15) -0.0073(16) 0.0074(15)
C5 0.0388(19) 0.0183(16) 0.043(2) -0.0052(14) -0.0087(15) -0.0070(14)
C1 0.0294(17) 0.0229(15) 0.0321(17) -0.0050(13) -0.0027(14) -0.0045(13)
C2 0.0273(16) 0.0196(14) 0.0305(17) -0.0060(13) -0.0008(13) -0.0033(12)
C26 0.041(2) 0.0332(18) 0.051(2) -0.0025(17) -0.0134(17) -0.0055(15)
C8 0.067(2) 0.0190(15) 0.0358(19) 0.0008(14) -0.0127(17) -0.0090(15)
C24 0.074(3) 0.061(3) 0.046(2) -0.017(2) 0.007(2) -0.014(2)
C18 0.039(2) 0.0443(19) 0.0291(18) 0.0029(16) 0.0013(14) 0.0010(15)
C25 0.043(2) 0.057(2) 0.054(2) -0.006(2) 0.0029(19) -0.0167(18)
C11 0.0282(19) 0.043(2) 0.057(2) -0.0072(19) -0.0158(17) -0.0053(15)
C20 0.113(4) 0.045(2) 0.052(3) -0.001(2) -0.036(3) -0.005(2)
C13 0.044(2) 0.0373(19) 0.054(2) -0.0133(17) -0.0130(18) -0.0077(16)
C22 0.153(5) 0.047(3) 0.056(3) -0.023(2) -0.051(3) 0.012(3)
C10 0.036(2) 0.040(2) 0.050(2) -0.0134(18) -0.0187(18) 0.0015(16)
C23 0.092(3) 0.036(2) 0.089(3) -0.009(2) -0.062(3) -0.007(2)
C27 0.047(3) 0.095(4) 0.100(4) -0.030(3) 0.013(3) -0.024(2)

loop_
_atom_type_symbol
_atom_type_description
_atom_type_scat_dispersion_real
_atom_type_scat_dispersion_imag
_atom_type_scat_source
C C 0.0030 0.0020 'International Tables Vol C Tables 4.2.6.8 and 6.1.1.4'
H H 0.0000 0.0000 'International Tables Vol C Tables 4.2.6.8 and 6.1.1.4'
N N 0.0060 0.0030 'International Tables Vol C Tables 4.2.6.8 and 6.1.1.4'
O O 0.0110 0.0060 'International Tables Vol C Tables 4.2.6.8 and 6.1.1.4'
Zn Zn 0.2840 1.4300 'International Tables Vol C Tables 4.2.6.8 and 6.1.1.4'

loop_
_geom_angle_atom_site_label_1
_geom_angle_atom_site_label_2
_geom_angle_atom_site_label_3
_geom_angle
_geom_angle_site_symmetry_1
_geom_angle_site_symmetry_3
O5 Zn1 Zn2 99.58(7) 1_545 .
O5 Zn1 O2 99.39(9) 1_545 .
O5 Zn1 N1 113.08(10) 1_545 .
O2 Zn1 Zn2 75.43(6) . .
O9 Zn1 Zn2 32.84(8) . .
O9 Zn1 O5 117.34(11) . 1_545
O9 Zn1 O2 99.58(10) . .
O9 Zn1 N1 123.63(11) . .
N1 Zn1 Zn2 147.18(7) . .
N1 Zn1 O2 95.48(10) . .
O1 Zn2 Zn1 75.34(6) . .
O9 Zn2 Zn1 32.95(8) . .
O9 Zn2 O1 103.17(10) . .
O9 Zn2 O7 128.92(12) . 1_455
O9 Zn2 N4 110.64(11) . .
O7 Zn2 Zn1 149.55(8) 1_455 .
O7 Zn2 O1 96.18(11) 1_455 .
O7 Zn2 N4 109.76(11) 1_455 .
N4 Zn2 Zn1 100.68(7) . .
N4 Zn2 O1 103.76(10) . .
C1 O1 Zn2 127.8(2) . .
C9 O5 Zn1 109.1(2) . 1_565
C1 O2 Zn1 129.5(2) . .
Zn1 O9 H9 119(4) . .
Zn2 O9 Zn1 114.21(14) . .
Zn2 O9 H9 125(4) . .
C11 O7 Zn2 114.6(2) . 1_655
C26 N3 C24 106.7(3) . .
C26 N3 C23 130.2(4) . .
C24 N3 C23 123.1(3) . .
C14 N2 C15 126.6(3) . .
C14 N2 C13 107.7(3) . .
C13 N2 C15 125.6(3) . .
C14 N1 Zn1 132.3(2) . .
C14 N1 C12 105.8(3) . .
C12 N1 Zn1 121.8(2) . .
C26 N4 Zn2 129.1(2) . .
C26 N4 C25 105.6(3) . .
C25 N4 Zn2 125.2(2) . .
C4 O3 C8 118.3(3) . .
C6 O6 C10 117.6(3) . .
C4 C3 H3 120.1 . .
C2 C3 H3 120.1 . .
C2 C3 C4 119.9(3) . .
C6 C7 H7 120.7 . .
C6 C7 C2 118.5(3) . .
C2 C7 H7 120.7 . .
O3 C4 C3 115.4(3) . .
O3 C4 C5 124.6(3) . .
C5 C4 C3 119.9(3) . .
C16 C17 C15 122.5(3) . .
C18 C17 C15 118.4(3) . .
C18 C17 C16 119.0(3) . .
O6 C6 C7 123.4(3) . .
O6 C6 C5 115.4(3) . .
C7 C6 C5 121.2(3) . .
O5 C9 C8 113.0(3) . .
O4 C9 O5 124.3(3) . .
O4 C9 C8 122.6(3) . .
N2 C15 C17 114.4(3) . .
N2 C15 H15A 108.7 . .
N2 C15 H15B 108.7 . .
C17 C15 H15A 108.7 . .
C17 C15 H15B 108.7 . .
H15A C15 H15B 107.6 . .
N2 C14 C19 123.0(3) . .
N1 C14 N2 110.5(3) . .
N1 C14 C19 126.5(3) . .
C20 C21 C22 117.9(3) . .
C20 C21 C23 119.5(3) . .
C22 C21 C23 122.5(3) . .
N1 C12 H12 125.2 . .
C13 C12 N1 109.6(3) . .
C13 C12 H12 125.2 . .
C14 C19 H19A 109.5 . .
C14 C19 H19B 109.5 . .
C14 C19 H19C 109.5 . .
H19A C19 H19B 109.5 . .
H19A C19 H19C 109.5 . .
H19B C19 H19C 109.5 . .
C17 C16 H16 119.9 . .
C17 C16 C18 120.2(3) . 2_747
C18 C16 H16 119.9 2_747 .
C4 C5 C6 119.6(3) . .
C4 C5 H5 121.6(19) . .
C6 C5 H5 118.6(19) . .
O1 C1 C2 116.8(3) . .
O2 C1 O1 125.8(3) . .
O2 C1 C2 117.3(3) . .
C3 C2 C7 120.8(3) . .
C3 C2 C1 120.6(3) . .
C7 C2 C1 118.4(3) . .
N3 C26 C27 124.6(3) . .
N4 C26 N3 111.5(3) . .
N4 C26 C27 123.8(3) . .
O3 C8 C9 114.2(3) . .
O3 C8 H8A 108.7 . .
O3 C8 H8B 108.7 . .
C9 C8 H8A 108.7 . .
C9 C8 H8B 108.7 . .
H8A C8 H8B 107.6 . .
N3 C24 H24 126.4 . .
C25 C24 N3 107.1(3) . .
C25 C24 H24 126.4 . .
C17 C18 C16 120.8(3) . 2_747
C17 C18 H18 119.6 . .
C16 C18 H18 119.6 2_747 .
N4 C25 H25 125.5 . .
C24 C25 N4 109.0(3) . .
C24 C25 H25 125.5 . .
O7 C11 C10 118.8(3) . .
O8 C11 O7 125.6(3) . .
O8 C11 C10 115.5(4) . .
C21 C20 H20 120.0 . .
C21 C20 C22 119.9(4) . 2_546
C22 C20 H20 120.0 2_546 .
N2 C13 H13 126.8 . .
C12 C13 N2 106.4(3) . .
C12 C13 H13 126.8 . .
C21 C22 C20 122.1(4) . 2_546
C21 C22 H22 118.9 . .
C20 C22 H22 118.9 2_546 .
O6 C10 C11 118.5(3) . .
O6 C10 H10A 110.0(18) . .
O6 C10 H10B 104(2) . .
C11 C10 H10A 106.8(18) . .
C11 C10 H10B 107(2) . .
H10A C10 H10B 110(3) . .
N3 C23 C21 113.6(3) . .
N3 C23 H23A 108.8 . .
N3 C23 H23B 108.8 . .
C21 C23 H23A 108.8 . .
C21 C23 H23B 108.8 . .
H23A C23 H23B 107.7 . .
C26 C27 H27A 109.5 . .
C26 C27 H27B 109.5 . .
C26 C27 H27C 109.5 . .
H27A C27 H27B 109.5 . .
H27A C27 H27C 109.5 . .
H27B C27 H27C 109.5 . .

loop_
_geom_bond_atom_site_label_1
_geom_bond_atom_site_label_2
_geom_bond_distance
_geom_bond_site_symmetry_2
Zn1 Zn2 3.2110(5) .
Zn1 O5 1.957(2) 1_545
Zn1 O2 2.032(2) .
Zn1 O9 1.915(3) .
Zn1 N1 2.013(3) .
Zn2 O1 2.009(2) .
Zn2 O9 1.909(3) .
Zn2 O7 1.981(2) 1_455
Zn2 N4 2.001(3) .
O1 C1 1.252(4) .
O5 Zn1 1.957(2) 1_565
O5 C9 1.275(4) .
O2 C1 1.243(3) .
O9 H9 0.67(4) .
O7 Zn2 1.981(2) 1_655
O7 C11 1.240(4) .
O4 C9 1.218(4) .
O8 C11 1.228(4) .
N3 C26 1.333(4) .
N3 C24 1.379(5) .
N3 C23 1.451(4) .
N2 C15 1.457(4) .
N2 C14 1.342(4) .
N2 C13 1.381(4) .
N1 C14 1.317(4) .
N1 C12 1.396(4) .
N4 C26 1.307(4) .
N4 C25 1.395(4) .
O3 C4 1.364(4) .
O3 C8 1.421(4) .
O6 C6 1.373(4) .
O6 C10 1.412(4) .
C3 H3 0.9300 .
C3 C4 1.393(4) .
C3 C2 1.373(4) .
C7 H7 0.9300 .
C7 C6 1.382(4) .
C7 C2 1.397(4) .
C4 C5 1.380(4) .
C17 C15 1.511(4) .
C17 C16 1.383(4) .
C17 C18 1.374(4) .
C6 C5 1.384(4) .
C9 C8 1.513(4) .
C15 H15A 0.9700 .
C15 H15B 0.9700 .
C14 C19 1.470(4) .
C21 C20 1.354(5) .
C21 C22 1.363(5) .
C21 C23 1.520(5) .
C12 H12 0.9300 .
C12 C13 1.328(5) .
C19 H19A 0.9600 .
C19 H19B 0.9600 .
C19 H19C 0.9600 .
C16 H16 0.9300 .
C16 C18 1.383(4) 2_747
C5 H5 0.87(3) .
C1 C2 1.507(4) .
C26 C27 1.469(5) .
C8 H8A 0.9700 .
C8 H8B 0.9700 .
C24 H24 0.9300 .
C24 C25 1.322(5) .
C18 C16 1.383(4) 2_747
C18 H18 0.9300 .
C25 H25 0.9300 .
C11 C10 1.507(5) .
C20 H20 0.9300 .
C20 C22 1.381(5) 2_546
C13 H13 0.9300 .
C22 C20 1.381(5) 2_546
C22 H22 0.9300 .
C10 H10A 1.02(3) .
C10 H10B 0.89(4) .
C23 H23A 0.9700 .
C23 H23B 0.9700 .
C27 H27A 0.9600 .
C27 H27B 0.9600 .
C27 H27C 0.9600 .
